data_7711230
loop_
_publ_author_name
'Hejda, Martin'
'Zechovsk\'y, Jan'
'Kreml\'a\<cek, V\'it'
'Erben, Milan'
'Rychagova, Elena A.'
'Jambor, Roman'
'R\%u\<zi\<cka, Ale\<s'
'Ketkov, Sergey Yu.'
'Dost\'al, Libor'

_publ_section_title
;
 Beyond simple hetero Diels-Alder Cycloadditions. A New Type of
 Element-Ligand Cooperativity at N,C,N-coordinated Arsinidene and
 Stibinidene Centres in the Reaction with an Electron Deficient Alkyne.
;
_journal_name_full 'Dalton Transactions'
_journal_paper_doi 10.1039/D2DT02499C
_journal_year 2022
_chemical_formula_moiety 'C38 H45 Bi N2 O4'
_chemical_formula_sum 'C38 H45 Bi N2 O4'
_chemical_formula_weight 802.74
_space_group_crystal_system orthorhombic
_space_group_IT_number 33
_space_group_name_Hall 'P 2c -2n'
_space_group_name_H-M_alt 'P n a 21'
_atom_sites_solution_hydrogens geom
_audit_creation_method SHELXL-2017/1
_audit_update_record
;
2022-07-27 deposited with the CCDC.	2022-09-13 downloaded from the CCDC.
;
_cell_angle_alpha 90
_cell_angle_beta 90
_cell_angle_gamma 90
_cell_formula_units_Z 8
_cell_length_a 22.8568(7)
_cell_length_b 10.9255(4)
_cell_length_c 28.4085(8)
_cell_measurement_reflns_used 65003
_cell_measurement_temperature 150(2)
_cell_measurement_theta_max 27.5
_cell_measurement_theta_min 1
_cell_volume 7094.2(4)
_computing_cell_refinement 'APEX3 v2018.1-0 (Bruker AXS)'
_computing_data_collection 'Bruker Instrument Service vV6.2.3'
_computing_data_reduction 'SAINT V8.38A (Bruker AXS Inc., 2016)'
_computing_molecular_graphics 'Bruker SHELXTL'
_computing_publication_material 'Bruker SHELXTL'
_computing_structure_refinement 'SHELXL-2017/1 (Sheldrick, 2017)'
_computing_structure_solution 'SHELXT 2014/5 (Sheldrick, 2014)'
_diffrn_ambient_temperature 150(2)
_diffrn_detector_area_resol_mean 10.4167
_diffrn_measured_fraction_theta_full 0.999
_diffrn_measured_fraction_theta_max 0.997
_diffrn_measurement_device_type 'Bruker D8 - Venture'
_diffrn_measurement_method '\f and \w scans to fill the Ewald sphere'
_diffrn_radiation_type MoK\a
_diffrn_radiation_wavelength 0.71073
_diffrn_reflns_av_R_equivalents 0.1668
_diffrn_reflns_av_unetI/netI 0.1513
_diffrn_reflns_Laue_measured_fraction_full 0.999
_diffrn_reflns_Laue_measured_fraction_max 0.997
_diffrn_reflns_limit_h_max 29
_diffrn_reflns_limit_h_min -29
_diffrn_reflns_limit_k_max 13
_diffrn_reflns_limit_k_min -14
_diffrn_reflns_limit_l_max 36
_diffrn_reflns_limit_l_min -35
_diffrn_reflns_number 65003
_diffrn_reflns_point_group_measured_fraction_full 0.999
_diffrn_reflns_point_group_measured_fraction_max 0.997
_diffrn_reflns_theta_full 25.242
_diffrn_reflns_theta_max 27.524
_diffrn_reflns_theta_min 2.287
_diffrn_source 'sealed X-ray tube'
_exptl_absorpt_coefficient_mu 5.011
_exptl_absorpt_correction_T_max 0.7456
_exptl_absorpt_correction_T_min 0.6121
_exptl_absorpt_correction_type multi-scan
_exptl_absorpt_process_details
;
SADABS-2016/2 - Bruker AXS area detector
scaling and absorption correction
;
_exptl_crystal_colour orange
_exptl_crystal_density_diffrn 1.503
_exptl_crystal_description needle
_exptl_crystal_F_000 3216
_exptl_crystal_size_max 0.355
_exptl_crystal_size_mid 0.114
_exptl_crystal_size_min 0.070
_refine_diff_density_max 1.646
_refine_diff_density_min -1.857
_refine_diff_density_rms 0.197
_refine_ls_abs_structure_details
;
 Refined as an inversion twin.
;
_refine_ls_abs_structure_Flack 0.450(11)
_refine_ls_extinction_method none
_refine_ls_goodness_of_fit_ref 1.005
_refine_ls_hydrogen_treatment constr
_refine_ls_matrix_type full
_refine_ls_number_parameters 827
_refine_ls_number_reflns 16139
_refine_ls_number_restraints 809
_refine_ls_restrained_S_all 0.987
_refine_ls_R_factor_all 0.1213
_refine_ls_R_factor_gt 0.0632
_refine_ls_shift/su_max 0.001
_refine_ls_shift/su_mean 0.000
_refine_ls_structure_factor_coef Fsqd
_refine_ls_weighting_details 'w=1/[\s^2^(Fo^2^)+(0.0244P)^2^+4.5740P] where P=(Fo^2^+2Fc^2^)/3'
_refine_ls_weighting_scheme calc
_refine_ls_wR_factor_gt 0.0810
_refine_ls_wR_factor_ref 0.0928
_reflns_Friedel_coverage 0.961
_reflns_Friedel_fraction_full 0.999
_reflns_Friedel_fraction_max 0.997
_reflns_number_gt 10821
_reflns_number_total 16139
_reflns_threshold_expression 'I > 2\s(I)'
_cod_data_source_file d2dt02499c1.cif
_cod_data_source_block ld210222Bi1
_cod_database_code 7711230
_shelx_shelxl_version_number 2017/1
_shelx_space_group_comment
;
The symmetry employed for this shelxl refinement is uniquely defined
by the following loop, which should always be used as a source of
symmetry information in preference to the above space-group names.
They are only intended as comments.
;
_exptl_absorpt_special_details
;
The ratio of minimum to maximum
apparent transmission was 0.821
;

loop_
_space_group_symop_operation_xyz
'x, y, z'
'-x, -y, z+1/2'
'x+1/2, -y+1/2, z'
'-x+1/2, y+1/2, z+1/2'

loop_
_atom_site_label
_atom_site_type_symbol
_atom_site_fract_x
_atom_site_fract_y
_atom_site_fract_z
_atom_site_U_iso_or_equiv
_atom_site_adp_type
_atom_site_occupancy
_atom_site_site_symmetry_order
_atom_site_calc_flag
_atom_site_refinement_flags_posn
_atom_site_refinement_flags_adp
_atom_site_refinement_flags_occupancy
_atom_site_disorder_assembly
_atom_site_disorder_group
Bi1 Bi 0.33014(2) 0.57423(5) 0.57117(2) 0.01155(11) Uani 1 1 d . . . . .
O1 O 0.2734(5) 0.8327(11) 0.4841(4) 0.025(3) Uani 1 1 d . . . . .
N1 N 0.4236(4) 0.5689(11) 0.5652(4) 0.015(2) Uani 1 1 d . . . . .
C1 C 0.3578(7) 0.7299(15) 0.6186(5) 0.011(3) Uani 1 1 d . U . . .
Bi2 Bi 0.34985(2) 0.43258(5) 0.43316(2) 0.01194(12) Uani 1 1 d . . . . .
O2 O 0.3149(4) 0.6976(9) 0.4350(4) 0.019(2) Uani 1 1 d . . . . .
N2 N 0.2457(5) 0.6496(12) 0.6542(4) 0.016(3) Uani 1 1 d . U . . .
C2 C 0.4136(6) 0.7690(14) 0.6056(5) 0.009(3) Uani 1 1 d . U . . .
O3 O 0.4031(5) 0.9027(10) 0.4594(4) 0.027(3) Uani 1 1 d . . . . .
C3 C 0.4426(7) 0.8588(14) 0.6303(5) 0.015(3) Uani 1 1 d . . . . .
H3 H 0.480251 0.885772 0.620665 0.019 Uiso 1 1 calc R U . . .
O4 O 0.4864(5) 0.8817(11) 0.5001(4) 0.037(3) Uani 1 1 d . . . . .
C4 C 0.4151(8) 0.9104(15) 0.6705(5) 0.022(4) Uani 1 1 d . . . . .
H4 H 0.434036 0.972818 0.688067 0.026 Uiso 1 1 calc R U . . .
C5 C 0.3607(7) 0.8689(16) 0.6837(6) 0.021(4) Uani 1 1 d . . . . .
H5 H 0.342510 0.903085 0.710723 0.025 Uiso 1 1 calc R U . . .
O5 O 0.4056(5) 0.1730(10) 0.5214(4) 0.021(3) Uani 1 1 d . . . . .
C6 C 0.3317(6) 0.7789(15) 0.6586(6) 0.012(3) Uani 1 1 d . U . . .
O6 O 0.3637(4) 0.3077(10) 0.5699(4) 0.021(2) Uani 1 1 d . . . . .
C7 C 0.4380(6) 0.7016(13) 0.5629(5) 0.013(3) Uani 1 1 d . . . . .
H7 H 0.481199 0.714063 0.560225 0.015 Uiso 1 1 calc R U . . .
O7 O 0.2765(5) 0.1045(10) 0.5457(4) 0.027(3) Uani 1 1 d . . . . .
C8 C 0.4065(7) 0.7529(15) 0.5197(5) 0.014(3) Uani 1 1 d . . . . .
O8 O 0.1935(5) 0.1248(10) 0.5044(4) 0.034(3) Uani 1 1 d . . . . .
C9 C 0.3518(7) 0.7138(16) 0.5123(6) 0.014(3) Uani 1 1 d . . . . .
C11 C 0.4296(8) 0.9950(14) 0.4300(7) 0.044(5) Uani 1 1 d . . . . .
H11A H 0.459422 0.957091 0.409956 0.066 Uiso 1 1 calc R U . . .
H11B H 0.447911 1.057481 0.449919 0.066 Uiso 1 1 calc R U . . .
H11C H 0.399559 1.033056 0.410273 0.066 Uiso 1 1 calc R U . . .
C10 C 0.4370(8) 0.8515(15) 0.4917(6) 0.020(4) Uani 1 1 d . . . . .
C12 C 0.3122(6) 0.7473(14) 0.4725(5) 0.013(3) Uani 1 1 d . U . . .
C14 C 0.4686(6) 0.4898(13) 0.5808(5) 0.016(3) Uani 1 1 d . . . . .
C13 C 0.2343(7) 0.8664(16) 0.4460(6) 0.033(5) Uani 1 1 d . . . . .
H13A H 0.257050 0.902371 0.420226 0.050 Uiso 1 1 calc R U . . .
H13B H 0.205743 0.926325 0.457435 0.050 Uiso 1 1 calc R U . . .
H13C H 0.213813 0.793434 0.434648 0.050 Uiso 1 1 calc R U . . .
C15 C 0.4705(7) 0.4414(14) 0.6273(5) 0.017(3) Uani 1 1 d . . . . .
C16 C 0.5167(7) 0.3620(15) 0.6395(5) 0.025(4) Uani 1 1 d . . . . .
H16 H 0.517909 0.327780 0.670235 0.030 Uiso 1 1 calc R U . . .
C17 C 0.5603(7) 0.3331(16) 0.6078(5) 0.025(4) Uani 1 1 d . . . . .
H17 H 0.591393 0.280646 0.617103 0.030 Uiso 1 1 calc R U . . .
C19 C 0.5127(6) 0.4554(13) 0.5484(5) 0.015(3) Uani 1 1 d . . . . .
C18 C 0.5593(7) 0.3798(15) 0.5622(5) 0.023(4) Uani 1 1 d . . . . .
H18 H 0.589773 0.360819 0.540742 0.028 Uiso 1 1 calc R U . . .
C27 C 0.1917(7) 0.6099(14) 0.6719(5) 0.016(3) Uani 1 1 d . U . . .
C26 C 0.2763(6) 0.7295(14) 0.6761(5) 0.014(3) Uani 1 1 d . . . . .
H26 H 0.262261 0.758467 0.705519 0.017 Uiso 1 1 calc R U . . .
C25 C 0.5634(8) 0.5843(19) 0.4865(6) 0.043(5) Uani 1 1 d . . . . .
H25A H 0.561517 0.608125 0.453227 0.065 Uiso 1 1 calc R U . . .
H25B H 0.600429 0.542024 0.492559 0.065 Uiso 1 1 calc R U . . .
H25C H 0.560914 0.657585 0.506249 0.065 Uiso 1 1 calc R U . . .
C24 C 0.5110(8) 0.3904(15) 0.4645(5) 0.033(4) Uani 1 1 d . . . . .
H24A H 0.508530 0.420502 0.432059 0.049 Uiso 1 1 calc R U . . .
H24B H 0.477090 0.338488 0.471285 0.049 Uiso 1 1 calc R U . . .
H24C H 0.546985 0.342661 0.468390 0.049 Uiso 1 1 calc R U . . .
C23 C 0.5117(7) 0.4977(19) 0.4980(6) 0.021(3) Uani 1 1 d . . . . .
H23 H 0.474652 0.544703 0.493154 0.025 Uiso 1 1 calc R U . . .
C22 C 0.4016(8) 0.3576(17) 0.6904(6) 0.035(5) Uani 1 1 d . . . . .
H22A H 0.379608 0.307084 0.668030 0.052 Uiso 1 1 calc R U . . .
H22B H 0.375627 0.383232 0.716046 0.052 Uiso 1 1 calc R U . . .
H22C H 0.434154 0.309949 0.703331 0.052 Uiso 1 1 calc R U . . .
C21 C 0.4516(7) 0.5642(17) 0.7001(5) 0.029(4) Uani 1 1 d . . . . .
H21A H 0.469229 0.632363 0.682714 0.044 Uiso 1 1 calc R U . . .
H21B H 0.481596 0.523976 0.719276 0.044 Uiso 1 1 calc R U . . .
H21C H 0.420505 0.595455 0.720596 0.044 Uiso 1 1 calc R U . . .
C20 C 0.4256(7) 0.4713(16) 0.6650(5) 0.022(4) Uani 1 1 d . . . . .
H20 H 0.391804 0.512046 0.649065 0.027 Uiso 1 1 calc R U . . .
C29 C 0.0911(7) 0.6380(18) 0.6939(5) 0.027(4) Uani 1 1 d . . . . .
H29 H 0.057993 0.689957 0.697225 0.033 Uiso 1 1 calc R U . . .
C28 C 0.1432(7) 0.6889(15) 0.6770(4) 0.020(3) Uani 1 1 d . . . . .
C30 C 0.0853(9) 0.5166(19) 0.7058(6) 0.035(4) Uani 1 1 d . . . . .
H30 H 0.049721 0.486159 0.718620 0.042 Uiso 1 1 calc R U . . .
C31 C 0.1324(6) 0.4405(17) 0.6988(5) 0.029(4) Uani 1 1 d . . . . .
H31 H 0.128415 0.355775 0.705498 0.035 Uiso 1 1 calc R U . . .
C32 C 0.1857(7) 0.4838(15) 0.6821(5) 0.019(3) Uani 1 1 d . . . . .
C33 C 0.1446(7) 0.8217(15) 0.6625(5) 0.029(4) Uani 1 1 d . U . . .
H33 H 0.184091 0.839567 0.648939 0.035 Uiso 1 1 calc R U . . .
C34 C 0.0991(9) 0.8436(19) 0.6243(6) 0.050(6) Uani 1 1 d . . . . .
H34A H 0.105687 0.923853 0.609859 0.075 Uiso 1 1 calc R U . . .
H34B H 0.059882 0.841145 0.638205 0.075 Uiso 1 1 calc R U . . .
H34C H 0.102418 0.779704 0.600207 0.075 Uiso 1 1 calc R U . . .
C35 C 0.1345(8) 0.9087(17) 0.7037(6) 0.051(5) Uani 1 1 d . . . . .
H35A H 0.144595 0.992263 0.694206 0.076 Uiso 1 1 calc R U . . .
H35B H 0.159133 0.883994 0.730300 0.076 Uiso 1 1 calc R U . . .
H35C H 0.093268 0.905574 0.713088 0.076 Uiso 1 1 calc R U . . .
C36 C 0.2373(7) 0.3966(15) 0.6739(6) 0.024(4) Uani 1 1 d . . . . .
H36 H 0.273781 0.446629 0.671033 0.029 Uiso 1 1 calc R U . . .
C37 C 0.2288(8) 0.3251(18) 0.6279(6) 0.041(5) Uani 1 1 d . . . . .
H37A H 0.217291 0.381545 0.602746 0.062 Uiso 1 1 calc R U . . .
H37B H 0.198221 0.263289 0.632235 0.062 Uiso 1 1 calc R U . . .
H37C H 0.265596 0.284636 0.619294 0.062 Uiso 1 1 calc R U . . .
C38 C 0.2453(9) 0.306(2) 0.7146(6) 0.053(6) Uani 1 1 d . . . . .
H38A H 0.207992 0.265249 0.721230 0.080 Uiso 1 1 calc R U . . .
H38B H 0.258573 0.349782 0.742684 0.080 Uiso 1 1 calc R U . . .
H38C H 0.274576 0.244268 0.705793 0.080 Uiso 1 1 calc R U . . .
C101 C 0.3224(7) 0.2773(15) 0.3839(5) 0.013(3) Uani 1 1 d . . . . .
N101 N 0.2549(4) 0.4323(11) 0.4399(4) 0.012(2) Uani 1 1 d . . . . .
C102 C 0.2675(7) 0.2372(14) 0.3974(5) 0.015(3) Uani 1 1 d . . . . .
N102 N 0.4330(5) 0.3659(12) 0.3506(4) 0.015(3) Uani 1 1 d . . . . .
C103 C 0.2412(8) 0.1462(17) 0.3712(6) 0.022(4) Uani 1 1 d . . . . .
H103 H 0.204459 0.113919 0.380775 0.026 Uiso 1 1 calc R U . . .
C104 C 0.2676(8) 0.1025(17) 0.3318(6) 0.033(5) Uani 1 1 d . . . . .
H104 H 0.248802 0.040700 0.313782 0.039 Uiso 1 1 calc R U . . .
C105 C 0.3213(7) 0.1467(17) 0.3175(6) 0.027(4) Uani 1 1 d . . . . .
H105 H 0.338513 0.116219 0.289417 0.033 Uiso 1 1 calc R U . . .
C106 C 0.3505(6) 0.2352(16) 0.3436(6) 0.014(3) Uani 1 1 d . . . . .
C107 C 0.2422(6) 0.3000(13) 0.4412(5) 0.014(3) Uani 1 1 d . . . . .
H107 H 0.199229 0.284799 0.443898 0.017 Uiso 1 1 calc R U . . .
C108 C 0.2751(7) 0.2470(14) 0.4836(5) 0.012(3) Uani 1 1 d . . . . .
C109 C 0.3287(7) 0.2875(15) 0.4919(6) 0.012(3) Uani 1 1 d . U . . .
C110 C 0.3661(7) 0.2591(14) 0.5318(5) 0.015(3) Uani 1 1 d . U . . .
C111 C 0.4446(7) 0.1391(16) 0.5589(5) 0.029(5) Uani 1 1 d . . . . .
H11D H 0.476365 0.088634 0.546225 0.044 Uiso 1 1 calc R U . . .
H11E H 0.423009 0.092432 0.582672 0.044 Uiso 1 1 calc R U . . .
H11F H 0.460978 0.213044 0.573260 0.044 Uiso 1 1 calc R U . . .
C112 C 0.2432(8) 0.1525(16) 0.5113(6) 0.020(4) Uani 1 1 d . . . . .
C113 C 0.2507(7) 0.0119(14) 0.5757(6) 0.037(5) Uani 1 1 d . . . . .
H11G H 0.208662 0.027728 0.579104 0.056 Uiso 1 1 calc R U . . .
H11H H 0.269329 0.014362 0.606753 0.056 Uiso 1 1 calc R U . . .
H11I H 0.256515 -0.069031 0.561603 0.056 Uiso 1 1 calc R U . . .
C114 C 0.2105(6) 0.5133(12) 0.4235(5) 0.011(3) Uani 1 1 d . U . . .
C115 C 0.1663(6) 0.5448(13) 0.4567(5) 0.015(3) Uani 1 1 d . . . . .
C116 C 0.1209(6) 0.6205(13) 0.4429(5) 0.016(3) Uani 1 1 d . . . . .
H116 H 0.091098 0.639972 0.464963 0.020 Uiso 1 1 calc R U . . .
C117 C 0.1175(7) 0.6690(15) 0.3976(5) 0.022(4) Uani 1 1 d . . . . .
H117 H 0.085911 0.720487 0.388746 0.026 Uiso 1 1 calc R U . . .
C118 C 0.1610(6) 0.6406(14) 0.3662(5) 0.019(3) Uani 1 1 d . . . . .
H118 H 0.159849 0.675546 0.335607 0.023 Uiso 1 1 calc R U . . .
C119 C 0.2073(6) 0.5613(15) 0.3778(4) 0.014(3) Uani 1 1 d . . . . .
C126 C 0.4062(6) 0.2855(14) 0.3281(5) 0.016(3) Uani 1 1 d . . . . .
H126 H 0.422829 0.255950 0.299589 0.019 Uiso 1 1 calc R U . . .
C125 C 0.2806(7) 0.6468(17) 0.3209(5) 0.029(4) Uani 1 1 d . . . . .
H12A H 0.307132 0.624983 0.295128 0.044 Uiso 1 1 calc R U . . .
H12B H 0.302857 0.686025 0.346221 0.044 Uiso 1 1 calc R U . . .
H12C H 0.250711 0.703574 0.309240 0.044 Uiso 1 1 calc R U . . .
C124 C 0.2245(8) 0.4556(19) 0.3009(6) 0.044(6) Uani 1 1 d . . . . .
H12D H 0.254928 0.430495 0.278593 0.066 Uiso 1 1 calc R U . . .
H12E H 0.194659 0.503561 0.284287 0.066 Uiso 1 1 calc R U . . .
H12F H 0.206334 0.382825 0.314769 0.066 Uiso 1 1 calc R U . . .
C123 C 0.2515(7) 0.5329(15) 0.3394(5) 0.018(3) Uani 1 1 d . . . . .
H123 H 0.282922 0.482176 0.354258 0.022 Uiso 1 1 calc R U . . .
C122 C 0.1177(7) 0.4165(17) 0.5187(5) 0.033(4) Uani 1 1 d . . . . .
H12G H 0.080628 0.456727 0.510807 0.050 Uiso 1 1 calc R U . . .
H12H H 0.118160 0.396454 0.552331 0.050 Uiso 1 1 calc R U . . .
H12I H 0.121595 0.341164 0.500238 0.050 Uiso 1 1 calc R U . . .
C121 C 0.1671(8) 0.6112(14) 0.5411(5) 0.032(4) Uani 1 1 d . . . . .
H12J H 0.198723 0.668015 0.532974 0.049 Uiso 1 1 calc R U . . .
H12K H 0.172465 0.582305 0.573477 0.049 Uiso 1 1 calc R U . . .
H12L H 0.129395 0.653280 0.538441 0.049 Uiso 1 1 calc R U . . .
C120 C 0.1683(7) 0.5020(18) 0.5074(6) 0.015(3) Uani 1 1 d . U . . .
H120 H 0.205741 0.456448 0.512450 0.018 Uiso 1 1 calc R U . . .
C127 C 0.4898(6) 0.4093(14) 0.3351(5) 0.017(3) Uani 1 1 d . . . . .
C128 C 0.4964(7) 0.5343(14) 0.3273(5) 0.018(3) Uani 1 1 d . . . . .
C129 C 0.5515(7) 0.5828(17) 0.3178(5) 0.027(3) Uani 1 1 d . . . . .
H129 H 0.556424 0.667932 0.312245 0.032 Uiso 1 1 calc R U . . .
C130 C 0.5991(7) 0.5038(18) 0.3165(5) 0.030(4) Uani 1 1 d . . . . .
H130 H 0.637027 0.535316 0.310110 0.036 Uiso 1 1 calc R U . . .
C131 C 0.5922(7) 0.3832(17) 0.3243(5) 0.026(4) Uani 1 1 d . . . . .
H131 H 0.625880 0.332192 0.323098 0.031 Uiso 1 1 calc R U . . .
C132 C 0.5377(7) 0.3285(15) 0.3342(5) 0.018(3) Uani 1 1 d . U . . .
C133 C 0.4445(7) 0.6229(15) 0.3301(5) 0.021(4) Uani 1 1 d . . . . .
H133 H 0.408410 0.571815 0.333621 0.025 Uiso 1 1 calc R U . . .
C134 C 0.4486(8) 0.7038(18) 0.3740(6) 0.043(5) Uani 1 1 d . . . . .
H13D H 0.481239 0.761296 0.370452 0.065 Uiso 1 1 calc R U . . .
H13E H 0.455313 0.652244 0.401746 0.065 Uiso 1 1 calc R U . . .
H13F H 0.412079 0.749439 0.377953 0.065 Uiso 1 1 calc R U . . .
C135 C 0.4372(8) 0.6966(17) 0.2852(6) 0.041(5) Uani 1 1 d . . . . .
H13G H 0.433017 0.640751 0.258399 0.062 Uiso 1 1 calc R U . . .
H13H H 0.471749 0.748384 0.280508 0.062 Uiso 1 1 calc R U . . .
H13I H 0.402302 0.748139 0.287674 0.062 Uiso 1 1 calc R U . . .
C136 C 0.5364(7) 0.1940(15) 0.3450(5) 0.030(4) Uani 1 1 d . . . . .
H136 H 0.496842 0.176523 0.358423 0.036 Uiso 1 1 calc R U . . .
C137 C 0.5799(9) 0.1575(18) 0.3817(6) 0.047(6) Uani 1 1 d . . . . .
H13J H 0.619324 0.158046 0.368111 0.070 Uiso 1 1 calc R U . . .
H13K H 0.570748 0.075042 0.393149 0.070 Uiso 1 1 calc R U . . .
H13L H 0.578246 0.215439 0.408034 0.070 Uiso 1 1 calc R U . . .
C138 C 0.5420(8) 0.1164(16) 0.3014(6) 0.042(5) Uani 1 1 d . . . . .
H13M H 0.510167 0.135971 0.279602 0.064 Uiso 1 1 calc R U . . .
H13N H 0.539905 0.029694 0.310103 0.064 Uiso 1 1 calc R U . . .
H13O H 0.579685 0.132983 0.286207 0.064 Uiso 1 1 calc R U . . .

loop_
_atom_site_aniso_label
_atom_site_aniso_U_11
_atom_site_aniso_U_22
_atom_site_aniso_U_33
_atom_site_aniso_U_23
_atom_site_aniso_U_13
_atom_site_aniso_U_12
Bi1 0.0093(3) 0.0134(3) 0.0120(2) 0.0007(5) 0.0012(2) -0.0009(3)
O1 0.025(7) 0.026(7) 0.024(6) -0.004(5) -0.007(5) 0.015(5)
N1 0.015(5) 0.013(5) 0.016(6) -0.001(6) -0.002(5) -0.002(5)
C1 0.012(4) 0.011(4) 0.012(4) 0.002(3) 0.000(3) 0.000(3)
Bi2 0.0096(3) 0.0131(3) 0.0131(3) 0.0006(5) 0.0006(2) -0.0004(3)
O2 0.013(5) 0.019(6) 0.026(5) -0.002(5) -0.004(5) 0.008(5)
N2 0.014(3) 0.017(4) 0.017(4) 0.002(3) 0.001(3) 0.003(2)
C2 0.010(4) 0.010(4) 0.008(4) 0.002(3) -0.001(3) 0.000(3)
O3 0.037(7) 0.023(8) 0.020(6) 0.009(5) 0.000(5) -0.009(6)
C3 0.017(8) 0.015(8) 0.014(7) 0.002(6) -0.004(6) -0.005(6)
O4 0.025(6) 0.039(8) 0.047(7) 0.000(6) 0.004(5) -0.017(6)
C4 0.028(8) 0.019(10) 0.018(7) -0.009(7) -0.009(6) -0.009(7)
C5 0.027(8) 0.023(9) 0.013(8) -0.005(6) -0.002(6) 0.002(6)
O5 0.026(7) 0.018(6) 0.020(6) 0.000(5) -0.004(5) 0.009(5)
C6 0.012(4) 0.012(4) 0.013(4) 0.002(3) -0.001(3) 0.003(3)
O6 0.007(5) 0.034(7) 0.021(5) -0.007(6) 0.003(5) -0.004(5)
C7 0.008(7) 0.019(6) 0.012(7) -0.003(5) 0.002(5) 0.000(5)
O7 0.040(8) 0.013(7) 0.029(6) 0.012(5) 0.001(5) -0.007(6)
C8 0.014(7) 0.017(8) 0.010(6) -0.004(6) -0.001(5) 0.002(6)
O8 0.023(6) 0.033(7) 0.048(7) 0.013(6) 0.007(6) -0.013(5)
C9 0.017(6) 0.015(8) 0.010(6) -0.003(5) 0.000(5) 0.004(6)
C11 0.082(14) 0.021(9) 0.030(10) 0.002(8) 0.015(11) -0.008(9)
C10 0.027(7) 0.009(8) 0.025(8) -0.005(6) 0.000(6) -0.006(6)
C12 0.012(4) 0.012(4) 0.015(4) 0.002(3) 0.000 -0.001(3)
C14 0.013(6) 0.016(7) 0.017(6) 0.000(5) -0.003(5) -0.003(5)
C13 0.035(11) 0.026(11) 0.038(11) 0.006(8) -0.021(8) 0.009(8)
C15 0.027(8) 0.008(8) 0.016(6) -0.006(5) 0.000(5) 0.002(6)
C16 0.027(9) 0.035(10) 0.013(7) 0.012(7) -0.002(6) 0.006(7)
C17 0.026(9) 0.026(10) 0.024(8) -0.003(7) -0.002(6) 0.008(8)
C19 0.012(7) 0.014(9) 0.019(6) -0.005(5) -0.002(5) -0.005(6)
C18 0.013(7) 0.037(10) 0.019(8) -0.002(7) -0.001(6) 0.000(6)
C27 0.016(4) 0.019(4) 0.015(4) 0.000(3) 0.001(3) 0.000(2)
C26 0.019(7) 0.019(8) 0.004(7) 0.001(6) 0.000 0.006(5)
C25 0.040(11) 0.062(13) 0.028(9) 0.007(10) 0.005(8) -0.013(10)
C24 0.032(11) 0.040(10) 0.026(8) -0.007(7) 0.000(8) 0.013(9)
C23 0.011(9) 0.032(8) 0.020(6) -0.007(5) 0.000(6) 0.014(6)
C22 0.022(11) 0.057(11) 0.025(10) 0.015(9) 0.002(8) -0.017(9)
C21 0.033(10) 0.050(10) 0.005(7) -0.005(8) 0.004(6) 0.007(9)
C20 0.025(9) 0.034(10) 0.007(7) 0.005(6) -0.002(6) 0.007(7)
C29 0.010(7) 0.053(9) 0.019(9) -0.002(8) 0.005(7) 0.008(7)
C28 0.014(6) 0.042(7) 0.004(6) -0.004(6) -0.001(6) 0.006(6)
C30 0.027(9) 0.059(9) 0.019(9) 0.001(9) 0.010(8) -0.002(8)
C31 0.016(7) 0.034(9) 0.038(9) -0.001(8) 0.001(6) -0.016(6)
C32 0.011(7) 0.031(7) 0.015(8) 0.004(6) -0.002(6) -0.006(5)
C33 0.027(4) 0.031(4) 0.030(4) 0.001(3) 0.000(3) 0.002(3)
C34 0.062(14) 0.059(15) 0.030(10) 0.003(9) -0.012(9) 0.038(12)
C35 0.057(14) 0.044(11) 0.052(10) -0.012(9) -0.014(10) 0.006(11)
C36 0.016(8) 0.029(9) 0.028(8) 0.006(6) 0.004(7) -0.001(6)
C37 0.029(11) 0.051(13) 0.044(9) -0.007(8) 0.011(9) -0.014(10)
C38 0.038(13) 0.071(16) 0.052(11) 0.030(11) 0.001(10) 0.008(11)
C101 0.014(7) 0.017(8) 0.008(6) -0.003(5) -0.004(5) 0.003(6)
N101 0.011(5) 0.011(5) 0.014(6) 0.003(5) 0.006(5) 0.004(5)
C102 0.015(7) 0.014(7) 0.015(6) 0.005(5) -0.002(5) 0.004(6)
N102 0.010(6) 0.026(7) 0.010(6) -0.002(5) -0.001(5) 0.003(5)
C103 0.019(9) 0.024(9) 0.023(8) 0.000(6) -0.004(6) 0.001(7)
C104 0.027(9) 0.037(12) 0.034(9) -0.018(8) -0.001(7) -0.004(8)
C105 0.026(8) 0.035(10) 0.020(9) -0.016(7) 0.001(7) 0.002(7)
C106 0.011(7) 0.022(8) 0.008(6) 0.004(5) -0.001(5) 0.001(5)
C107 0.013(7) 0.014(6) 0.016(7) 0.001(5) 0.001(5) -0.007(5)
C108 0.016(7) 0.010(7) 0.011(6) -0.001(5) 0.000(5) -0.002(5)
C109 0.012(4) 0.012(4) 0.012(4) -0.001(3) 0.002(3) 0.001(3)
C110 0.015(4) 0.014(4) 0.016(4) 0.001(3) 0.000(3) -0.001(3)
C111 0.035(10) 0.032(11) 0.022(10) -0.003(8) -0.009(7) 0.022(8)
C112 0.021(7) 0.014(9) 0.024(8) 0.003(6) 0.011(6) -0.002(6)
C113 0.054(12) 0.026(9) 0.031(10) 0.013(8) 0.018(10) -0.004(8)
C114 0.010(3) 0.011(4) 0.011(4) -0.001(3) -0.001(2) -0.001(3)
C115 0.015(7) 0.015(8) 0.014(5) 0.003(5) 0.002(5) 0.009(6)
C116 0.012(7) 0.010(7) 0.026(8) -0.005(6) -0.004(6) 0.003(6)
C117 0.009(8) 0.030(10) 0.026(8) -0.001(7) -0.009(6) 0.010(7)
C118 0.012(8) 0.023(9) 0.022(7) -0.001(6) -0.006(6) 0.008(6)
C119 0.009(7) 0.023(8) 0.010(5) 0.000(6) 0.001(5) 0.003(6)
C126 0.013(7) 0.019(8) 0.016(8) 0.000(6) -0.001(5) 0.005(6)
C125 0.019(10) 0.047(10) 0.022(9) 0.012(8) 0.002(7) -0.006(8)
C124 0.038(12) 0.058(15) 0.036(10) -0.019(9) 0.015(9) -0.013(10)
C123 0.013(8) 0.028(9) 0.014(7) 0.009(6) 0.005(5) 0.006(6)
C122 0.030(9) 0.042(11) 0.027(9) 0.021(9) 0.001(7) 0.003(8)
C121 0.045(12) 0.033(9) 0.019(7) -0.006(7) -0.002(9) 0.015(9)
C120 0.015(4) 0.016(4) 0.014(4) -0.001(3) -0.001(3) 0.002(3)
C127 0.015(6) 0.024(7) 0.011 0.000 0.000 0.000
C128 0.019(6) 0.025(7) 0.009(7) -0.004(6) -0.003(6) -0.003(5)
C129 0.027(7) 0.040(9) 0.013(7) -0.007(8) 0.006(6) -0.010(6)
C130 0.014(8) 0.051(9) 0.025(9) -0.008(8) 0.004(7) -0.015(6)
C131 0.016(7) 0.047(8) 0.014(8) -0.005(8) 0.001(7) 0.001(6)
C132 0.018(4) 0.020(4) 0.017(4) -0.001(3) -0.001(3) 0.001(3)
C133 0.021(8) 0.027(8) 0.014(7) -0.001(6) -0.001(7) 0.001(7)
C134 0.042(12) 0.048(13) 0.040(9) -0.022(9) 0.007(9) 0.003(10)
C135 0.038(12) 0.049(13) 0.038(9) 0.030(9) 0.005(9) 0.000(10)
C136 0.041(10) 0.027(7) 0.023(8) 0.006(6) 0.001(7) 0.012(7)
C137 0.071(14) 0.043(13) 0.026(9) 0.001(9) -0.016(9) 0.026(11)
C138 0.041(12) 0.037(10) 0.049(10) -0.016(8) -0.019(9) 0.018(10)

loop_
_atom_type_symbol
_atom_type_description
_atom_type_scat_dispersion_real
_atom_type_scat_dispersion_imag
_atom_type_scat_source
C C 0.0033 0.0016 'International Tables Vol C Tables 4.2.6.8 and 6.1.1.4'
H H 0.0000 0.0000 'International Tables Vol C Tables 4.2.6.8 and 6.1.1.4'
Bi Bi -4.1077 10.2566 'International Tables Vol C Tables 4.2.6.8 and 6.1.1.4'
N N 0.0061 0.0033 'International Tables Vol C Tables 4.2.6.8 and 6.1.1.4'
O O 0.0106 0.0060 'International Tables Vol C Tables 4.2.6.8 and 6.1.1.4'

loop_
_geom_angle_atom_site_label_1
_geom_angle_atom_site_label_2
_geom_angle_atom_site_label_3
_geom_angle
_geom_angle_site_symmetry_1
_geom_angle_site_symmetry_3
_geom_angle_publ_flag
N1 Bi1 C1 77.8(5) . . ?
N1 Bi1 C9 75.4(5) . . ?
C1 Bi1 C9 82.8(5) . . ?
N1 Bi1 C7 30.9(4) . . ?
C1 Bi1 C7 55.8(5) . . ?
C9 Bi1 C7 55.4(5) . . ?
C12 O1 C13 113.8(12) . . ?
C14 N1 C7 116.6(11) . . ?
C14 N1 Bi1 135.7(9) . . ?
C7 N1 Bi1 101.4(8) . . ?
C6 C1 C2 119.3(14) . . ?
C6 C1 Bi1 131.1(12) . . ?
C2 C1 Bi1 109.2(10) . . ?
N101 Bi2 C101 77.3(5) . . ?
N101 Bi2 C109 74.4(5) . . ?
C101 Bi2 C109 83.0(5) . . ?
N101 Bi2 C107 30.3(4) . . ?
C101 Bi2 C107 55.8(5) . . ?
C109 Bi2 C107 55.0(5) . . ?
C26 N2 C27 121.3(13) . . ?
C3 C2 C1 121.7(14) . . ?
C3 C2 C7 125.0(13) . . ?
C1 C2 C7 113.3(13) . . ?
C10 O3 C11 116.7(13) . . ?
C2 C3 C4 118.6(15) . . ?
C2 C3 H3 120.7 . . ?
C4 C3 H3 120.7 . . ?
C5 C4 C3 119.3(15) . . ?
C5 C4 H4 120.4 . . ?
C3 C4 H4 120.4 . . ?
C4 C5 C6 121.8(16) . . ?
C4 C5 H5 119.1 . . ?
C6 C5 H5 119.1 . . ?
C110 O5 C111 115.9(12) . . ?
C5 C6 C1 119.3(14) . . ?
C5 C6 C26 120.2(15) . . ?
C1 C6 C26 120.4(15) . . ?
N1 C7 C2 110.8(11) . . ?
N1 C7 C8 106.8(11) . . ?
C2 C7 C8 106.8(11) . . ?
N1 C7 Bi1 47.7(6) . . ?
C2 C7 Bi1 81.6(8) . . ?
C8 C7 Bi1 80.7(8) . . ?
N1 C7 H7 110.8 . . ?
C2 C7 H7 110.8 . . ?
C8 C7 H7 110.8 . . ?
Bi1 C7 H7 158.5 . . ?
C112 O7 C113 118.1(13) . . ?
C9 C8 C10 125.3(15) . . ?
C9 C8 C7 116.6(14) . . ?
C10 C8 C7 117.9(13) . . ?
C8 C9 C12 127.3(15) . . ?
C8 C9 Bi1 107.3(11) . . ?
C12 C9 Bi1 125.3(11) . . ?
O3 C11 H11A 109.5 . . ?
O3 C11 H11B 109.5 . . ?
H11A C11 H11B 109.5 . . ?
O3 C11 H11C 109.5 . . ?
H11A C11 H11C 109.5 . . ?
H11B C11 H11C 109.5 . . ?
O4 C10 O3 124.9(16) . . ?
O4 C10 C8 121.7(16) . . ?
O3 C10 C8 113.3(14) . . ?
O2 C12 O1 125.0(14) . . ?
O2 C12 C9 122.1(15) . . ?
O1 C12 C9 112.9(13) . . ?
N1 C14 C19 118.4(12) . . ?
N1 C14 C15 122.7(13) . . ?
C19 C14 C15 118.8(13) . . ?
O1 C13 H13A 109.5 . . ?
O1 C13 H13B 109.5 . . ?
H13A C13 H13B 109.5 . . ?
O1 C13 H13C 109.5 . . ?
H13A C13 H13C 109.5 . . ?
H13B C13 H13C 109.5 . . ?
C16 C15 C14 118.7(13) . . ?
C16 C15 C20 117.7(13) . . ?
C14 C15 C20 123.6(13) . . ?
C17 C16 C15 121.4(14) . . ?
C17 C16 H16 119.3 . . ?
C15 C16 H16 119.3 . . ?
C16 C17 C18 120.7(16) . . ?
C16 C17 H17 119.6 . . ?
C18 C17 H17 119.6 . . ?
C18 C19 C14 120.9(13) . . ?
C18 C19 C23 117.4(13) . . ?
C14 C19 C23 121.7(13) . . ?
C17 C18 C19 119.4(15) . . ?
C17 C18 H18 120.3 . . ?
C19 C18 H18 120.3 . . ?
N2 C27 C28 122.5(14) . . ?
N2 C27 C32 117.5(13) . . ?
C28 C27 C32 119.9(15) . . ?
N2 C26 C6 124.1(13) . . ?
N2 C26 H26 118.0 . . ?
C6 C26 H26 118.0 . . ?
C23 C25 H25A 109.5 . . ?
C23 C25 H25B 109.5 . . ?
H25A C25 H25B 109.5 . . ?
C23 C25 H25C 109.5 . . ?
H25A C25 H25C 109.5 . . ?
H25B C25 H25C 109.5 . . ?
C23 C24 H24A 109.5 . . ?
C23 C24 H24B 109.5 . . ?
H24A C24 H24B 109.5 . . ?
C23 C24 H24C 109.5 . . ?
H24A C24 H24C 109.5 . . ?
H24B C24 H24C 109.5 . . ?
C19 C23 C24 111.2(15) . . ?
C19 C23 C25 112.2(14) . . ?
C24 C23 C25 110.4(14) . . ?
C19 C23 H23 107.6 . . ?
C24 C23 H23 107.6 . . ?
C25 C23 H23 107.6 . . ?
C20 C22 H22A 109.5 . . ?
C20 C22 H22B 109.5 . . ?
H22A C22 H22B 109.5 . . ?
C20 C22 H22C 109.5 . . ?
H22A C22 H22C 109.5 . . ?
H22B C22 H22C 109.5 . . ?
C20 C21 H21A 109.5 . . ?
C20 C21 H21B 109.5 . . ?
H21A C21 H21B 109.5 . . ?
C20 C21 H21C 109.5 . . ?
H21A C21 H21C 109.5 . . ?
H21B C21 H21C 109.5 . . ?
C15 C20 C22 113.5(14) . . ?
C15 C20 C21 109.7(13) . . ?
C22 C20 C21 111.5(13) . . ?
C15 C20 H20 107.3 . . ?
C22 C20 H20 107.3 . . ?
C21 C20 H20 107.3 . . ?
C30 C29 C28 123.3(18) . . ?
C30 C29 H29 118.3 . . ?
C28 C29 H29 118.3 . . ?
C29 C28 C27 117.4(15) . . ?
C29 C28 C33 119.6(15) . . ?
C27 C28 C33 123.0(14) . . ?
C31 C30 C29 118.1(18) . . ?
C31 C30 H30 121.0 . . ?
C29 C30 H30 121.0 . . ?
C30 C31 C32 122.1(18) . . ?
C30 C31 H31 119.0 . . ?
C32 C31 H31 119.0 . . ?
C31 C32 C27 119.1(16) . . ?
C31 C32 C36 121.0(15) . . ?
C27 C32 C36 119.9(14) . . ?
C28 C33 C34 109.3(15) . . ?
C28 C33 C35 112.7(13) . . ?
C34 C33 C35 110.2(14) . . ?
C28 C33 H33 108.1 . . ?
C34 C33 H33 108.1 . . ?
C35 C33 H33 108.1 . . ?
C33 C34 H34A 109.5 . . ?
C33 C34 H34B 109.5 . . ?
H34A C34 H34B 109.5 . . ?
C33 C34 H34C 109.5 . . ?
H34A C34 H34C 109.5 . . ?
H34B C34 H34C 109.5 . . ?
C33 C35 H35A 109.5 . . ?
C33 C35 H35B 109.5 . . ?
H35A C35 H35B 109.5 . . ?
C33 C35 H35C 109.5 . . ?
H35A C35 H35C 109.5 . . ?
H35B C35 H35C 109.5 . . ?
C32 C36 C38 112.3(14) . . ?
C32 C36 C37 110.4(14) . . ?
C38 C36 C37 109.1(15) . . ?
C32 C36 H36 108.3 . . ?
C38 C36 H36 108.3 . . ?
C37 C36 H36 108.3 . . ?
C36 C37 H37A 109.5 . . ?
C36 C37 H37B 109.5 . . ?
H37A C37 H37B 109.5 . . ?
C36 C37 H37C 109.5 . . ?
H37A C37 H37C 109.5 . . ?
H37B C37 H37C 109.5 . . ?
C36 C38 H38A 109.5 . . ?
C36 C38 H38B 109.5 . . ?
H38A C38 H38B 109.5 . . ?
C36 C38 H38C 109.5 . . ?
H38A C38 H38C 109.5 . . ?
H38B C38 H38C 109.5 . . ?
C102 C101 C106 122.9(15) . . ?
C102 C101 Bi2 108.3(10) . . ?
C106 C101 Bi2 128.5(12) . . ?
C114 N101 C107 118.4(11) . . ?
C114 N101 Bi2 132.9(9) . . ?
C107 N101 Bi2 101.5(8) . . ?
C103 C102 C101 118.3(15) . . ?
C103 C102 C107 126.6(14) . . ?
C101 C102 C107 115.1(13) . . ?
C126 N102 C127 120.9(12) . . ?
C104 C103 C102 120.2(17) . . ?
C104 C103 H103 119.9 . . ?
C102 C103 H103 119.9 . . ?
C103 C104 C105 121.0(17) . . ?
C103 C104 H104 119.5 . . ?
C105 C104 H104 119.5 . . ?
C104 C105 C106 121.0(16) . . ?
C104 C105 H105 119.5 . . ?
C106 C105 H105 119.5 . . ?
C105 C106 C101 116.5(14) . . ?
C105 C106 C126 121.5(15) . . ?
C101 C106 C126 121.9(15) . . ?
N101 C107 C108 107.1(11) . . ?
N101 C107 C102 110.2(12) . . ?
C108 C107 C102 106.5(11) . . ?
N101 C107 Bi2 48.2(6) . . ?
C108 C107 Bi2 80.4(8) . . ?
C102 C107 Bi2 80.7(8) . . ?
N101 C107 H107 111.0 . . ?
C108 C107 H107 111.0 . . ?
C102 C107 H107 111.0 . . ?
Bi2 C107 H107 159.2 . . ?
C109 C108 C112 126.1(15) . . ?
C109 C108 C107 117.8(14) . . ?
C112 C108 C107 116.0(13) . . ?
C108 C109 C110 127.7(15) . . ?
C108 C109 Bi2 106.8(11) . . ?
C110 C109 Bi2 125.2(11) . . ?
O6 C110 O5 122.6(15) . . ?
O6 C110 C109 125.3(16) . . ?
O5 C110 C109 112.1(14) . . ?
O5 C111 H11D 109.5 . . ?
O5 C111 H11E 109.5 . . ?
H11D C111 H11E 109.5 . . ?
O5 C111 H11F 109.5 . . ?
H11D C111 H11F 109.5 . . ?
H11E C111 H11F 109.5 . . ?
O8 C112 O7 124.0(16) . . ?
O8 C112 C108 123.7(16) . . ?
O7 C112 C108 112.3(15) . . ?
O7 C113 H11G 109.5 . . ?
O7 C113 H11H 109.5 . . ?
H11G C113 H11H 109.5 . . ?
O7 C113 H11I 109.5 . . ?
H11G C113 H11I 109.5 . . ?
H11H C113 H11I 109.5 . . ?
C119 C114 C115 119.1(12) . . ?
C119 C114 N101 124.9(12) . . ?
C115 C114 N101 116.0(11) . . ?
C116 C115 C114 119.3(12) . . ?
C116 C115 C120 118.4(13) . . ?
C114 C115 C120 122.3(13) . . ?
C115 C116 C117 122.0(14) . . ?
C115 C116 H116 119.0 . . ?
C117 C116 H116 119.0 . . ?
C118 C117 C116 118.3(14) . . ?
C118 C117 H117 120.8 . . ?
C116 C117 H117 120.8 . . ?
C117 C118 C119 122.1(14) . . ?
C117 C118 H118 118.9 . . ?
C119 C118 H118 118.9 . . ?
C114 C119 C118 119.1(12) . . ?
C114 C119 C123 123.7(13) . . ?
C118 C119 C123 117.2(12) . . ?
N102 C126 C106 122.6(14) . . ?
N102 C126 H126 118.7 . . ?
C106 C126 H126 118.7 . . ?
C123 C125 H12A 109.5 . . ?
C123 C125 H12B 109.5 . . ?
H12A C125 H12B 109.5 . . ?
C123 C125 H12C 109.5 . . ?
H12A C125 H12C 109.5 . . ?
H12B C125 H12C 109.5 . . ?
C123 C124 H12D 109.5 . . ?
C123 C124 H12E 109.5 . . ?
H12D C124 H12E 109.5 . . ?
C123 C124 H12F 109.5 . . ?
H12D C124 H12F 109.5 . . ?
H12E C124 H12F 109.5 . . ?
C125 C123 C124 112.8(13) . . ?
C125 C123 C119 112.1(14) . . ?
C124 C123 C119 111.2(13) . . ?
C125 C123 H123 106.8 . . ?
C124 C123 H123 106.8 . . ?
C119 C123 H123 106.8 . . ?
C120 C122 H12G 109.5 . . ?
C120 C122 H12H 109.5 . . ?
H12G C122 H12H 109.5 . . ?
C120 C122 H12I 109.5 . . ?
H12G C122 H12I 109.5 . . ?
H12H C122 H12I 109.5 . . ?
C120 C121 H12J 109.5 . . ?
C120 C121 H12K 109.5 . . ?
H12J C121 H12K 109.5 . . ?
C120 C121 H12L 109.5 . . ?
H12J C121 H12L 109.5 . . ?
H12K C121 H12L 109.5 . . ?
C115 C120 C122 111.5(13) . . ?
C115 C120 C121 110.7(14) . . ?
C122 C120 C121 109.5(14) . . ?
C115 C120 H120 108.3 . . ?
C122 C120 H120 108.3 . . ?
C121 C120 H120 108.3 . . ?
C128 C127 C132 121.9(15) . . ?
C128 C127 N102 117.8(14) . . ?
C132 C127 N102 119.8(14) . . ?
C127 C128 C129 120.2(15) . . ?
C127 C128 C133 121.8(15) . . ?
C129 C128 C133 118.0(15) . . ?
C130 C129 C128 118.5(17) . . ?
C130 C129 H129 120.8 . . ?
C128 C129 H129 120.8 . . ?
C131 C130 C129 120.8(17) . . ?
C131 C130 H130 119.6 . . ?
C129 C130 H130 119.6 . . ?
C130 C131 C132 123.5(17) . . ?
C130 C131 H131 118.3 . . ?
C132 C131 H131 118.3 . . ?
C127 C132 C131 115.2(15) . . ?
C127 C132 C136 126.5(15) . . ?
C131 C132 C136 118.3(15) . . ?
C135 C133 C134 112.7(15) . . ?
C135 C133 C128 112.1(14) . . ?
C134 C133 C128 110.9(13) . . ?
C135 C133 H133 106.9 . . ?
C134 C133 H133 106.9 . . ?
C128 C133 H133 106.9 . . ?
C133 C134 H13D 109.5 . . ?
C133 C134 H13E 109.5 . . ?
H13D C134 H13E 109.5 . . ?
C133 C134 H13F 109.5 . . ?
H13D C134 H13F 109.5 . . ?
H13E C134 H13F 109.5 . . ?
C133 C135 H13G 109.5 . . ?
C133 C135 H13H 109.5 . . ?
H13G C135 H13H 109.5 . . ?
C133 C135 H13I 109.5 . . ?
H13G C135 H13I 109.5 . . ?
H13H C135 H13I 109.5 . . ?
C137 C136 C132 113.0(15) . . ?
C137 C136 C138 111.5(14) . . ?
C132 C136 C138 112.4(14) . . ?
C137 C136 H136 106.5 . . ?
C132 C136 H136 106.5 . . ?
C138 C136 H136 106.5 . . ?
C136 C137 H13J 109.5 . . ?
C136 C137 H13K 109.5 . . ?
H13J C137 H13K 109.5 . . ?
C136 C137 H13L 109.5 . . ?
H13J C137 H13L 109.5 . . ?
H13K C137 H13L 109.5 . . ?
C136 C138 H13M 109.5 . . ?
C136 C138 H13N 109.5 . . ?
H13M C138 H13N 109.5 . . ?
C136 C138 H13O 109.5 . . ?
H13M C138 H13O 109.5 . . ?
H13N C138 H13O 109.5 . . ?

loop_
_geom_bond_atom_site_label_1
_geom_bond_atom_site_label_2
_geom_bond_distance
_geom_bond_site_symmetry_2
_geom_bond_publ_flag
Bi1 N1 2.144(10) . ?
Bi1 C1 2.259(16) . ?
Bi1 C9 2.316(17) . ?
Bi1 C7 2.840(14) . ?
O1 C12 1.328(17) . ?
O1 C13 1.451(17) . ?
N1 C14 1.415(17) . ?
N1 C7 1.488(17) . ?
C1 C6 1.39(2) . ?
C1 C2 1.39(2) . ?
Bi2 N101 2.178(10) . ?
Bi2 C101 2.287(15) . ?
Bi2 C109 2.351(16) . ?
Bi2 C107 2.863(14) . ?
O2 C12 1.197(17) . ?
N2 C26 1.280(18) . ?
N2 C27 1.401(18) . ?
C2 C3 1.376(19) . ?
C2 C7 1.527(18) . ?
O3 C10 1.325(19) . ?
O3 C11 1.441(18) . ?
C3 C4 1.42(2) . ?
C3 H3 0.9500 . ?
O4 C10 1.200(18) . ?
C4 C5 1.38(2) . ?
C4 H4 0.9500 . ?
C5 C6 1.38(2) . ?
C5 H5 0.9500 . ?
O5 C110 1.337(18) . ?
O5 C111 1.436(17) . ?
C6 C26 1.462(19) . ?
O6 C110 1.208(18) . ?
C7 C8 1.529(19) . ?
C7 H7 1.0000 . ?
O7 C112 1.34(2) . ?
O7 C113 1.449(17) . ?
C8 C9 1.34(2) . ?
C8 C10 1.51(2) . ?
O8 C112 1.193(19) . ?
C9 C12 1.49(2) . ?
C11 H11A 0.9800 . ?
C11 H11B 0.9800 . ?
C11 H11C 0.9800 . ?
C14 C19 1.417(18) . ?
C14 C15 1.424(18) . ?
C13 H13A 0.9800 . ?
C13 H13B 0.9800 . ?
C13 H13C 0.9800 . ?
C15 C16 1.41(2) . ?
C15 C20 1.52(2) . ?
C16 C17 1.38(2) . ?
C16 H16 0.9500 . ?
C17 C18 1.39(2) . ?
C17 H17 0.9500 . ?
C19 C18 1.40(2) . ?
C19 C23 1.50(2) . ?
C18 H18 0.9500 . ?
C27 C28 1.41(2) . ?
C27 C32 1.41(2) . ?
C26 H26 0.9500 . ?
C25 C23 1.55(2) . ?
C25 H25A 0.9800 . ?
C25 H25B 0.9800 . ?
C25 H25C 0.9800 . ?
C24 C23 1.51(2) . ?
C24 H24A 0.9800 . ?
C24 H24B 0.9800 . ?
C24 H24C 0.9800 . ?
C23 H23 1.0000 . ?
C22 C20 1.54(2) . ?
C22 H22A 0.9800 . ?
C22 H22B 0.9800 . ?
C22 H22C 0.9800 . ?
C21 C20 1.54(2) . ?
C21 H21A 0.9800 . ?
C21 H21B 0.9800 . ?
C21 H21C 0.9800 . ?
C20 H20 1.0000 . ?
C29 C30 1.38(2) . ?
C29 C28 1.40(2) . ?
C29 H29 0.9500 . ?
C28 C33 1.51(2) . ?
C30 C31 1.38(2) . ?
C30 H30 0.9500 . ?
C31 C32 1.39(2) . ?
C31 H31 0.9500 . ?
C32 C36 1.53(2) . ?
C33 C34 1.52(2) . ?
C33 C35 1.52(2) . ?
C33 H33 1.0000 . ?
C34 H34A 0.9800 . ?
C34 H34B 0.9800 . ?
C34 H34C 0.9800 . ?
C35 H35A 0.9800 . ?
C35 H35B 0.9800 . ?
C35 H35C 0.9800 . ?
C36 C38 1.53(2) . ?
C36 C37 1.54(2) . ?
C36 H36 1.0000 . ?
C37 H37A 0.9800 . ?
C37 H37B 0.9800 . ?
C37 H37C 0.9800 . ?
C38 H38A 0.9800 . ?
C38 H38B 0.9800 . ?
C38 H38C 0.9800 . ?
C101 C102 1.38(2) . ?
C101 C106 1.39(2) . ?
N101 C114 1.426(16) . ?
N101 C107 1.475(17) . ?
C102 C103 1.38(2) . ?
C102 C107 1.534(19) . ?
N102 C126 1.249(18) . ?
N102 C127 1.451(18) . ?
C103 C104 1.36(2) . ?
C103 H103 0.9500 . ?
C104 C105 1.38(2) . ?
C104 H104 0.9500 . ?
C105 C106 1.39(2) . ?
C105 H105 0.9500 . ?
C106 C126 1.454(19) . ?
C107 C108 1.532(19) . ?
C107 H107 1.0000 . ?
C108 C109 1.32(2) . ?
C108 C112 1.49(2) . ?
C109 C110 1.45(2) . ?
C111 H11D 0.9800 . ?
C111 H11E 0.9800 . ?
C111 H11F 0.9800 . ?
C113 H11G 0.9800 . ?
C113 H11H 0.9800 . ?
C113 H11I 0.9800 . ?
C114 C119 1.400(17) . ?
C114 C115 1.423(18) . ?
C115 C116 1.383(19) . ?
C115 C120 1.52(2) . ?
C116 C117 1.39(2) . ?
C116 H116 0.9500 . ?
C117 C118 1.37(2) . ?
C117 H117 0.9500 . ?
C118 C119 1.407(19) . ?
C118 H118 0.9500 . ?
C119 C123 1.519(18) . ?
C126 H126 0.9500 . ?
C125 C123 1.51(2) . ?
C125 H12A 0.9800 . ?
C125 H12B 0.9800 . ?
C125 H12C 0.9800 . ?
C124 C123 1.52(2) . ?
C124 H12D 0.9800 . ?
C124 H12E 0.9800 . ?
C124 H12F 0.9800 . ?
C123 H123 1.0000 . ?
C122 C120 1.52(2) . ?
C122 H12G 0.9800 . ?
C122 H12H 0.9800 . ?
C122 H12I 0.9800 . ?
C121 C120 1.53(2) . ?
C121 H12J 0.9800 . ?
C121 H12K 0.9800 . ?
C121 H12L 0.9800 . ?
C120 H120 1.0000 . ?
C127 C128 1.39(2) . ?
C127 C132 1.41(2) . ?
C128 C129 1.39(2) . ?
C128 C133 1.53(2) . ?
C129 C130 1.39(2) . ?
C129 H129 0.9500 . ?
C130 C131 1.35(2) . ?
C130 H130 0.9500 . ?
C131 C132 1.41(2) . ?
C131 H131 0.9500 . ?
C132 C136 1.50(2) . ?
C133 C135 1.52(2) . ?
C133 C134 1.53(2) . ?
C133 H133 1.0000 . ?
C134 H13D 0.9800 . ?
C134 H13E 0.9800 . ?
C134 H13F 0.9800 . ?
C135 H13G 0.9800 . ?
C135 H13H 0.9800 . ?
C135 H13I 0.9800 . ?
C136 C137 1.50(2) . ?
C136 C138 1.51(2) . ?
C136 H136 1.0000 . ?
C137 H13J 0.9800 . ?
C137 H13K 0.9800 . ?
C137 H13L 0.9800 . ?
C138 H13M 0.9800 . ?
C138 H13N 0.9800 . ?
C138 H13O 0.9800 . ?
